data_4024300
loop_
_publ_author_name
'Eric Fillion'
'Ashraf Wilsily'
'Dan Fishlock'

_publ_section_title
;
Probing Persistent Intramolecular C-H...X (X = O, S, Br, Cl, and F)
Bonding in Solution Using Benzyl Meldrum's Acid Derivatives
;
_journal_name_full 'Journal of Organic Chemistry'
_journal_page_first 1259
_journal_page_last 1267
_journal_paper_doi 10.1021/jo802311w
_journal_volume 74
_journal_year 2009
_chemical_formula_sum 'C16 H20 O4 S'
_chemical_formula_weight 308.38
_chemical_name_systematic
; 
 ? 
;
_space_group_IT_number 61
_symmetry_cell_setting orthorhombic
_symmetry_space_group_name_Hall '-P 2ac 2ab'
_symmetry_space_group_name_H-M 'P b c a'
_atom_sites_solution_hydrogens constr
_atom_sites_solution_primary direct
_atom_sites_solution_secondary difmap
_audit_creation_method SHELXL-97
_cell_angle_alpha 90.00
_cell_angle_beta 90.00
_cell_angle_gamma 90.00
_cell_formula_units_Z 8
_cell_length_a 9.6108(6)
_cell_length_b 9.9743(6)
_cell_length_c 33.578(2)
_cell_measurement_temperature 180(2)
_cell_volume 3218.8(3)
_computing_structure_refinement 'SHELXL-97 (Sheldrick, 1997)'
_computing_structure_solution 'SHELXS-97 (Sheldrick, 1990)'
_diffrn_ambient_temperature 180(2)
_diffrn_measured_fraction_theta_full 0.996
_diffrn_measured_fraction_theta_max 0.996
_diffrn_radiation_monochromator graphite
_diffrn_radiation_source 'fine-focus sealed tube'
_diffrn_radiation_type MoK\a
_diffrn_radiation_wavelength 0.71073
_diffrn_reflns_av_R_equivalents 0.0349
_diffrn_reflns_av_sigmaI/netI 0.0241
_diffrn_reflns_limit_h_max 13
_diffrn_reflns_limit_h_min -11
_diffrn_reflns_limit_k_max 13
_diffrn_reflns_limit_k_min -13
_diffrn_reflns_limit_l_max 47
_diffrn_reflns_limit_l_min -47
_diffrn_reflns_number 29314
_diffrn_reflns_theta_full 30.00
_diffrn_reflns_theta_max 30.00
_diffrn_reflns_theta_min 3.01
_exptl_absorpt_coefficient_mu 0.213
_exptl_absorpt_correction_T_max 0.9586
_exptl_absorpt_correction_T_min 0.9427
_exptl_absorpt_correction_type empirical
_exptl_absorpt_process_details 'APEX II'
_exptl_crystal_colour Colourless
_exptl_crystal_density_diffrn 1.273
_exptl_crystal_density_method 'not measured'
_exptl_crystal_description block
_exptl_crystal_F_000 1312
_exptl_crystal_size_max 0.28
_exptl_crystal_size_mid 0.24
_exptl_crystal_size_min 0.20
_refine_diff_density_max 0.324
_refine_diff_density_min -0.286
_refine_diff_density_rms 0.044
_refine_ls_extinction_expression Fc^*^=kFc[1+0.001xFc^2^\l^3^/sin(2\q)]^-1/4^
_refine_ls_extinction_method SHELXL
_refine_ls_goodness_of_fit_ref 1.178
_refine_ls_hydrogen_treatment constr
_refine_ls_matrix_type full
_refine_ls_number_parameters 192
_refine_ls_number_reflns 4676
_refine_ls_number_restraints 0
_refine_ls_restrained_S_all 1.178
_refine_ls_R_factor_all 0.0554
_refine_ls_R_factor_gt 0.0458
_refine_ls_shift/su_max 0.001
_refine_ls_shift/su_mean 0.000
_refine_ls_structure_factor_coef Fsqd
_refine_ls_weighting_details 'calc w=1/[\s^2^(Fo^2^)+(0.0249P)^2^+1.3626P] where P=(Fo^2^+2Fc^2^)/3'
_refine_ls_weighting_scheme calc
_refine_ls_wR_factor_gt 0.0996
_refine_ls_wR_factor_ref 0.1053
_reflns_number_gt 3947
_reflns_number_total 4676
_reflns_threshold_expression >2sigma(I)
_cod_data_source_file jo802311w_si_009.cif
_cod_data_source_block aw-2-260-3_0m
_cod_depositor_comments
;
The following automatic conversions were performed:
'_symmetry_cell_setting' value 'Orthorhombic' changed to 'orthorhombic'
according to '/home/saulius/struct/CIF-dictionaries/cif_core.dic'
dictionary named 'cif_core.dic' version 2.4.1 from 2010-06-29.

Automatic conversion script
Id: cif_fix_enum 1527 2010-12-29 10:47:43Z saulius 
;
_cod_original_sg_symbol_H-M Pbca
_cod_database_code 4024300

loop_
_symmetry_equiv_pos_as_xyz
'x, y, z'
'-x+1/2, -y, z+1/2'
'-x, y+1/2, -z+1/2'
'x+1/2, -y+1/2, -z'
'-x, -y, -z'
'x-1/2, y, -z-1/2'
'x, -y-1/2, z-1/2'
'-x-1/2, y-1/2, z'

loop_
_atom_site_label
_atom_site_type_symbol
_atom_site_fract_x
_atom_site_fract_y
_atom_site_fract_z
_atom_site_U_iso_or_equiv
_atom_site_adp_type
_atom_site_occupancy
_atom_site_symmetry_multiplicity
_atom_site_calc_flag
_atom_site_refinement_flags
_atom_site_disorder_assembly
_atom_site_disorder_group
S18 S 0.23233(5) 0.74731(4) 0.328101(13) 0.04529(12) Uani 1 1 d . . .
O9 O -0.03040(12) 0.71286(11) 0.45146(4) 0.0455(3) Uani 1 1 d . . .
O10 O 0.03096(14) 1.10687(10) 0.39028(3) 0.0475(3) Uani 1 1 d . . .
O1 O 0.17420(12) 1.05271(9) 0.43837(3) 0.0350(2) Uani 1 1 d . . .
O3 O 0.13206(11) 0.84944(10) 0.47205(3) 0.0350(2) Uani 1 1 d . . .
C17 C 0.10837(17) 0.86724(15) 0.31047(4) 0.0377(3) Uani 1 1 d . . .
C12 C -0.01367(16) 0.89993(16) 0.33156(4) 0.0366(3) Uani 1 1 d . . .
C13 C -0.10192(19) 0.99438(19) 0.31402(5) 0.0495(4) Uani 1 1 d . . .
H13 H -0.1859 1.0174 0.3273 0.059 Uiso 1 1 calc R . .
C14 C -0.0718(2) 1.0557(2) 0.27805(6) 0.0598(5) Uani 1 1 d . . .
H14 H -0.1341 1.1199 0.2672 0.072 Uiso 1 1 calc R . .
C15 C 0.0485(2) 1.0234(2) 0.25810(5) 0.0593(5) Uani 1 1 d . . .
H15 H 0.0709 1.0663 0.2337 0.071 Uiso 1 1 calc R . .
C16 C 0.1361(2) 0.92835(19) 0.27394(5) 0.0509(4) Uani 1 1 d . . .
H16 H 0.2175 0.9036 0.2597 0.061 Uiso 1 1 calc R . .
C19 C 0.3937(2) 0.8339(2) 0.32071(7) 0.0640(6) Uani 1 1 d . . .
H19Z H 0.4708 0.7770 0.3296 0.096 Uiso 1 1 calc R . .
H19Y H 0.3934 0.9173 0.3362 0.096 Uiso 1 1 calc R . .
H19X H 0.4050 0.8549 0.2924 0.096 Uiso 1 1 calc R . .
C11 C -0.05380(15) 0.83539(15) 0.37185(4) 0.0349(3) Uani 1 1 d . . .
C21 C -0.0651(2) 0.68218(17) 0.36543(5) 0.0500(4) Uani 1 1 d . . .
H21Z H -0.1381 0.6634 0.3458 0.075 Uiso 1 1 calc R . .
H21Y H -0.0885 0.6386 0.3907 0.075 Uiso 1 1 calc R . .
H21X H 0.0240 0.6475 0.3557 0.075 Uiso 1 1 calc R . .
C20 C -0.19607(17) 0.8831(2) 0.38731(5) 0.0508(4) Uani 1 1 d . . .
H20Z H -0.1933 0.9802 0.3918 0.076 Uiso 1 1 calc R . .
H20Y H -0.2176 0.8374 0.4124 0.076 Uiso 1 1 calc R . .
H20X H -0.2680 0.8622 0.3676 0.076 Uiso 1 1 calc R . .
C5 C 0.06085(14) 0.86958(12) 0.40292(4) 0.0274(3) Uani 1 1 d . . .
H5 H 0.1496 0.8348 0.3913 0.033 Uiso 1 1 calc R . .
C4 C 0.04749(15) 0.80259(13) 0.44320(4) 0.0320(3) Uani 1 1 d . . .
C2 C 0.23444(16) 0.95148(13) 0.46385(4) 0.0317(3) Uani 1 1 d . . .
C8 C 0.26045(19) 1.02081(16) 0.50317(4) 0.0429(4) Uani 1 1 d . . .
H8Z H 0.1727 1.0571 0.5134 0.064 Uiso 1 1 calc R . .
H8Y H 0.3271 1.0940 0.4993 0.064 Uiso 1 1 calc R . .
H8X H 0.2984 0.9562 0.5223 0.064 Uiso 1 1 calc R . .
C7 C 0.36418(16) 0.89202(15) 0.44596(5) 0.0380(3) Uani 1 1 d . . .
H7Z H 0.3412 0.8490 0.4206 0.057 Uiso 1 1 calc R . .
H7Y H 0.4030 0.8252 0.4642 0.057 Uiso 1 1 calc R . .
H7X H 0.4327 0.9632 0.4414 0.057 Uiso 1 1 calc R . .
C6 C 0.08402(16) 1.01884(13) 0.40904(4) 0.0318(3) Uani 1 1 d . . .

loop_
_atom_site_aniso_label
_atom_site_aniso_U_11
_atom_site_aniso_U_22
_atom_site_aniso_U_33
_atom_site_aniso_U_23
_atom_site_aniso_U_13
_atom_site_aniso_U_12
S18 0.0522(2) 0.0312(2) 0.0525(2) -0.00332(16) 0.01966(19) 0.00093(17)
O9 0.0456(6) 0.0391(6) 0.0517(6) 0.0092(5) 0.0101(5) -0.0098(5)
O10 0.0733(8) 0.0267(5) 0.0424(6) 0.0018(4) -0.0223(6) 0.0043(5)
O1 0.0535(6) 0.0188(4) 0.0327(5) 0.0008(4) -0.0123(4) 0.0019(4)
O3 0.0420(6) 0.0317(5) 0.0314(5) 0.0068(4) 0.0016(4) 0.0002(4)
C17 0.0489(9) 0.0312(7) 0.0332(7) -0.0072(5) 0.0002(6) -0.0090(6)
C12 0.0396(8) 0.0360(7) 0.0341(7) -0.0082(6) -0.0064(6) -0.0081(6)
C13 0.0473(10) 0.0556(11) 0.0455(9) -0.0044(8) -0.0157(7) -0.0006(8)
C14 0.0708(13) 0.0599(12) 0.0486(10) 0.0055(9) -0.0304(10) -0.0069(10)
C15 0.0775(14) 0.0644(12) 0.0362(9) 0.0072(8) -0.0171(9) -0.0229(11)
C16 0.0639(11) 0.0546(10) 0.0344(8) -0.0050(7) 0.0012(7) -0.0179(9)
C19 0.0480(11) 0.0557(12) 0.0884(15) 0.0178(11) 0.0120(10) -0.0019(9)
C11 0.0314(7) 0.0352(7) 0.0381(7) -0.0060(6) 0.0006(6) -0.0044(6)
C21 0.0555(10) 0.0414(9) 0.0529(10) -0.0116(7) 0.0082(8) -0.0226(8)
C20 0.0315(8) 0.0694(12) 0.0514(9) -0.0026(9) 0.0005(7) 0.0029(8)
C5 0.0311(6) 0.0214(6) 0.0298(6) -0.0019(5) 0.0021(5) -0.0013(5)
C4 0.0338(7) 0.0248(6) 0.0375(7) 0.0016(5) 0.0068(6) 0.0035(5)
C2 0.0416(8) 0.0224(6) 0.0311(6) 0.0027(5) -0.0044(5) 0.0027(5)
C8 0.0588(10) 0.0379(8) 0.0320(7) -0.0040(6) -0.0121(7) 0.0085(7)
C7 0.0381(8) 0.0301(7) 0.0457(8) -0.0017(6) -0.0012(6) 0.0000(6)
C6 0.0431(8) 0.0242(6) 0.0282(6) -0.0012(5) -0.0045(5) 0.0016(6)

loop_
_atom_type_symbol
_atom_type_description
_atom_type_scat_dispersion_real
_atom_type_scat_dispersion_imag
_atom_type_scat_source
C C 0.0033 0.0016 'International Tables Vol C Tables 4.2.6.8 and 6.1.1.4'
H H 0.0000 0.0000 'International Tables Vol C Tables 4.2.6.8 and 6.1.1.4'
O O 0.0106 0.0060 'International Tables Vol C Tables 4.2.6.8 and 6.1.1.4'
S S 0.1246 0.1234 'International Tables Vol C Tables 4.2.6.8 and 6.1.1.4'

loop_
_geom_angle_atom_site_label_1
_geom_angle_atom_site_label_2
_geom_angle_atom_site_label_3
_geom_angle
_geom_angle_site_symmetry_1
_geom_angle_site_symmetry_3
_geom_angle_publ_flag
C17 S18 C19 102.01(9) . . ?
C6 O1 C2 120.84(10) . . ?
C4 O3 C2 121.25(10) . . ?
C16 C17 C12 119.99(16) . . ?
C16 C17 S18 117.12(14) . . ?
C12 C17 S18 122.88(12) . . ?
C13 C12 C17 116.70(15) . . ?
C13 C12 C11 119.85(15) . . ?
C17 C12 C11 123.44(14) . . ?
C14 C13 C12 122.59(19) . . ?
C14 C13 H13 118.7 . . ?
C12 C13 H13 118.7 . . ?
C15 C14 C13 119.83(19) . . ?
C15 C14 H14 120.1 . . ?
C13 C14 H14 120.1 . . ?
C14 C15 C16 119.21(17) . . ?
C14 C15 H15 120.4 . . ?
C16 C15 H15 120.4 . . ?
C15 C16 C17 121.64(18) . . ?
C15 C16 H16 119.2 . . ?
C17 C16 H16 119.2 . . ?
S18 C19 H19Z 109.5 . . ?
S18 C19 H19Y 109.5 . . ?
H19Z C19 H19Y 109.5 . . ?
S18 C19 H19X 109.5 . . ?
H19Z C19 H19X 109.5 . . ?
H19Y C19 H19X 109.5 . . ?
C20 C11 C12 112.83(14) . . ?
C20 C11 C21 106.87(14) . . ?
C12 C11 C21 107.86(12) . . ?
C20 C11 C5 109.61(12) . . ?
C12 C11 C5 108.58(11) . . ?
C21 C11 C5 111.10(13) . . ?
C11 C21 H21Z 109.5 . . ?
C11 C21 H21Y 109.5 . . ?
H21Z C21 H21Y 109.5 . . ?
C11 C21 H21X 109.5 . . ?
H21Z C21 H21X 109.5 . . ?
H21Y C21 H21X 109.5 . . ?
C11 C20 H20Z 109.5 . . ?
C11 C20 H20Y 109.5 . . ?
H20Z C20 H20Y 109.5 . . ?
C11 C20 H20X 109.5 . . ?
H20Z C20 H20X 109.5 . . ?
H20Y C20 H20X 109.5 . . ?
C4 C5 C6 108.90(11) . . ?
C4 C5 C11 116.25(11) . . ?
C6 C5 C11 114.17(11) . . ?
C4 C5 H5 105.5 . . ?
C6 C5 H5 105.5 . . ?
C11 C5 H5 105.5 . . ?
O9 C4 O3 117.96(13) . . ?
O9 C4 C5 126.08(14) . . ?
O3 C4 C5 115.97(12) . . ?
O3 C2 O1 109.44(11) . . ?
O3 C2 C7 111.30(11) . . ?
O1 C2 C7 111.77(12) . . ?
O3 C2 C8 105.61(12) . . ?
O1 C2 C8 105.30(11) . . ?
C7 C2 C8 113.07(13) . . ?
C2 C8 H8Z 109.5 . . ?
C2 C8 H8Y 109.5 . . ?
H8Z C8 H8Y 109.5 . . ?
C2 C8 H8X 109.5 . . ?
H8Z C8 H8X 109.5 . . ?
H8Y C8 H8X 109.5 . . ?
C2 C7 H7Z 109.5 . . ?
C2 C7 H7Y 109.5 . . ?
H7Z C7 H7Y 109.5 . . ?
C2 C7 H7X 109.5 . . ?
H7Z C7 H7X 109.5 . . ?
H7Y C7 H7X 109.5 . . ?
O10 C6 O1 118.23(12) . . ?
O10 C6 C5 125.88(13) . . ?
O1 C6 C5 115.89(11) . . ?

loop_
_geom_bond_atom_site_label_1
_geom_bond_atom_site_label_2
_geom_bond_distance
_geom_bond_site_symmetry_2
_geom_bond_publ_flag
S18 C17 1.7891(17) . ?
S18 C19 1.792(2) . ?
O9 C4 1.1993(17) . ?
O10 C6 1.1950(16) . ?
O1 C6 1.3547(16) . ?
O1 C2 1.4447(16) . ?
O3 C4 1.3481(18) . ?
O3 C2 1.4422(17) . ?
C17 C16 1.395(2) . ?
C17 C12 1.408(2) . ?
C12 C13 1.398(2) . ?
C12 C11 1.547(2) . ?
C13 C14 1.384(3) . ?
C13 H13 0.9500 . ?
C14 C15 1.375(3) . ?
C14 H14 0.9500 . ?
C15 C16 1.375(3) . ?
C15 H15 0.9500 . ?
C16 H16 0.9500 . ?
C19 H19Z 0.9800 . ?
C19 H19Y 0.9800 . ?
C19 H19X 0.9800 . ?
C11 C20 1.538(2) . ?
C11 C21 1.547(2) . ?
C11 C5 1.5551(19) . ?
C21 H21Z 0.9800 . ?
C21 H21Y 0.9800 . ?
C21 H21X 0.9800 . ?
C20 H20Z 0.9800 . ?
C20 H20Y 0.9800 . ?
C20 H20X 0.9800 . ?
C5 C4 1.5140(18) . ?
C5 C6 1.5193(18) . ?
C5 H5 1.0000 . ?
C2 C7 1.506(2) . ?
C2 C8 1.5112(19) . ?
C8 H8Z 0.9800 . ?
C8 H8Y 0.9800 . ?
C8 H8X 0.9800 . ?
C7 H7Z 0.9800 . ?
C7 H7Y 0.9800 . ?
C7 H7X 0.9800 . ?

loop_
_cod_related_entry_id
_cod_related_entry_database
_cod_related_entry_code
1 ChemSpider 30658884
